data_2241252
loop_
_publ_author_name
'Smith, Graham'
'Lynch, Daniel E.'

_publ_section_title
;
 Crystal structures and hydrogen bonding in the morpholinium salts of four
 phenoxyacetic acid analogues
;
_journal_coeditor_code SU5227
_journal_issue 11
_journal_name_full 'Acta Crystallographica Section E'
_journal_page_first 1392
_journal_page_last 1396
_journal_paper_doi 10.1107/S2056989015019842
_journal_volume 71
_journal_year 2015
_chemical_formula_iupac 'C4 H10 N O +, C8 H7 O3 -'
_chemical_formula_moiety 'C4 H10 N O +, C8 H7 O3 -'
_chemical_formula_sum 'C12 H17 N O4'
_chemical_formula_weight 239.27
_chemical_name_common 'morpholinium phenoxyacetate'
_chemical_name_systematic
;
Tetrahydro-2<i>H</i>-1,4-oxazin-4-ium phenoxyacetate
;
_space_group_IT_number 2
_symmetry_cell_setting triclinic
_symmetry_space_group_name_Hall '-P 1'
_symmetry_space_group_name_H-M 'P -1'
_atom_sites_solution_hydrogens geom
_atom_sites_solution_primary direct
_atom_sites_solution_secondary difmap
_audit_creation_method SHELXL-97
_cell_angle_alpha 78.277(7)
_cell_angle_beta 86.171(7)
_cell_angle_gamma 77.512(7)
_cell_formula_units_Z 2
_cell_length_a 5.7079(5)
_cell_length_b 9.7735(9)
_cell_length_c 11.3586(10)
_cell_measurement_reflns_used 1029
_cell_measurement_temperature 200.0(10)
_cell_measurement_theta_max 28.46
_cell_measurement_theta_min 3.89
_cell_volume 605.58(10)
_computing_cell_refinement
;
CrysAlis PRO (Agilent, 2014)
;
_computing_data_collection
;
CrysAlis PRO (Agilent, 2014)
;
_computing_data_reduction
;
CrysAlis PRO (Agilent, 2014)
;
_computing_molecular_graphics
;
PLATON (Spek, 2009)
;
_computing_publication_material
;
PLATON (Spek, 2009)
;
_computing_structure_refinement
;
SHELXL97 (Sheldrick, 2008) within WinGX (Farrugia, 2012)
;
_computing_structure_solution
;
SHELXS97 (Sheldrick, 2008)
;
_diffrn_ambient_temperature 200.0(10)
_diffrn_detector_area_resol_mean 16.077
_diffrn_measured_fraction_theta_full 0.997
_diffrn_measured_fraction_theta_max 0.997
_diffrn_measurement_device_type 'Oxford Diffraction Gemini-S CCD-detector'
_diffrn_measurement_method '\w scans'
_diffrn_radiation_monochromator graphite
_diffrn_radiation_source 'Enhance (Mo) X-ray source'
_diffrn_radiation_type MoK\a
_diffrn_radiation_wavelength 0.71073
_diffrn_reflns_av_R_equivalents 0.0327
_diffrn_reflns_av_sigmaI/netI 0.0532
_diffrn_reflns_limit_h_max 6
_diffrn_reflns_limit_h_min -7
_diffrn_reflns_limit_k_max 12
_diffrn_reflns_limit_k_min -12
_diffrn_reflns_limit_l_max 13
_diffrn_reflns_limit_l_min -13
_diffrn_reflns_number 4172
_diffrn_reflns_theta_full 26.00
_diffrn_reflns_theta_max 26.00
_diffrn_reflns_theta_min 3.10
_diffrn_standards_number 0
_exptl_absorpt_coefficient_mu 0.098
_exptl_absorpt_correction_T_max 0.980
_exptl_absorpt_correction_T_min 0.860
_exptl_absorpt_correction_type multi-scan
_exptl_absorpt_process_details
;
(CrysAlis PRO; Agilent, 2014)
;
_exptl_crystal_colour colourless
_exptl_crystal_density_diffrn 1.312
_exptl_crystal_density_method 'not measured'
_exptl_crystal_description plate
_exptl_crystal_F_000 256
_exptl_crystal_size_max 0.50
_exptl_crystal_size_mid 0.15
_exptl_crystal_size_min 0.04
_refine_diff_density_max 0.164
_refine_diff_density_min -0.166
_refine_ls_extinction_method none
_refine_ls_goodness_of_fit_ref 1.023
_refine_ls_hydrogen_treatment mixed
_refine_ls_matrix_type full
_refine_ls_number_parameters 154
_refine_ls_number_reflns 2370
_refine_ls_number_restraints 0
_refine_ls_restrained_S_all 1.023
_refine_ls_R_factor_all 0.0702
_refine_ls_R_factor_gt 0.0477
_refine_ls_shift/su_max 0.000
_refine_ls_shift/su_mean 0.000
_refine_ls_structure_factor_coef Fsqd
_refine_ls_weighting_details 'calc w=1/[\s^2^(Fo^2^)+(0.0456P)^2^] where P=(Fo^2^+2Fc^2^)/3'
_refine_ls_weighting_scheme calc
_refine_ls_wR_factor_gt 0.1001
_refine_ls_wR_factor_ref 0.1126
_reflns_number_gt 1765
_reflns_number_total 2370
_reflns_threshold_expression I>2\s(I)
_cod_data_source_file su5227sup1.cif
_cod_data_source_block I
_cod_database_code 2241252

loop_
_symmetry_equiv_pos_as_xyz
'x, y, z'
'-x, -y, -z'

loop_
_atom_site_aniso_label
_atom_site_aniso_U_11
_atom_site_aniso_U_22
_atom_site_aniso_U_33
_atom_site_aniso_U_12
_atom_site_aniso_U_13
_atom_site_aniso_U_23
O11A 0.0348(7) 0.0363(8) 0.0397(7) -0.0186(6) -0.0046(5) 0.0088(6)
O13A 0.0252(7) 0.0472(9) 0.0342(7) -0.0162(6) -0.0014(5) 0.0031(6)
O14A 0.0270(6) 0.0366(8) 0.0316(7) -0.0121(6) -0.0004(5) 0.0030(6)
C1A 0.0299(9) 0.0232(9) 0.0364(10) -0.0081(8) 0.0070(8) -0.0021(8)
C2A 0.0351(10) 0.0320(11) 0.0373(10) -0.0128(8) 0.0028(8) -0.0028(8)
C3A 0.0387(11) 0.0391(12) 0.0509(12) -0.0201(9) 0.0074(9) -0.0086(10)
C4A 0.0515(12) 0.0360(12) 0.0487(12) -0.0222(10) 0.0140(10) -0.0025(10)
C5A 0.0545(12) 0.0326(11) 0.0387(11) -0.0117(10) 0.0037(9) 0.0030(9)
C6A 0.0378(10) 0.0307(11) 0.0405(10) -0.0105(9) -0.0012(8) -0.0018(8)
C12A 0.0255(9) 0.0281(10) 0.0328(9) -0.0101(8) 0.0001(7) -0.0012(8)
C13A 0.0257(9) 0.0290(10) 0.0273(9) -0.0093(8) 0.0044(7) -0.0071(8)
O4B 0.0641(9) 0.0436(9) 0.0267(7) -0.0196(7) -0.0014(6) 0.0001(6)
N1B 0.0239(7) 0.0331(9) 0.0247(7) -0.0120(7) 0.0021(6) -0.0015(6)
C2B 0.0333(10) 0.0317(10) 0.0342(10) -0.0119(8) 0.0013(8) -0.0073(8)
C3B 0.0458(11) 0.0422(12) 0.0295(10) -0.0137(9) 0.0061(8) -0.0083(9)
C5B 0.0577(13) 0.0309(11) 0.0363(10) -0.0180(9) -0.0055(9) -0.0003(8)
C6B 0.0366(10) 0.0313(11) 0.0356(10) -0.0045(8) -0.0037(8) -0.0057(8)

loop_
_atom_site_type_symbol
_atom_site_label
_atom_site_fract_x
_atom_site_fract_y
_atom_site_fract_z
_atom_site_U_iso_or_equiv
_atom_site_thermal_displace_type
_atom_site_calc_flag
_atom_site_refinement_flags
_atom_site_occupancy
O O11A 0.3926(2) 0.81847(13) 0.38178(10) 0.0374(4) Uani d . 1.000
O O13A 0.11992(19) 0.65034(13) 0.51716(10) 0.0358(4) Uani d . 1.000
O O14A 0.41444(19) 0.54699(13) 0.64451(10) 0.0323(4) Uani d . 1.000
C C1A 0.5198(3) 0.91643(18) 0.32122(15) 0.0303(5) Uani d . 1.000
C C2A 0.7157(3) 0.94974(19) 0.36542(16) 0.0346(6) Uani d . 1.000
C C3A 0.8267(3) 1.0526(2) 0.29642(17) 0.0415(7) Uani d . 1.000
C C4A 0.7481(4) 1.1208(2) 0.18324(18) 0.0449(7) Uani d . 1.000
C C5A 0.5549(4) 1.0854(2) 0.13875(17) 0.0432(7) Uani d . 1.000
C C6A 0.4402(3) 0.98450(19) 0.20676(16) 0.0365(6) Uani d . 1.000
C C12A 0.4895(3) 0.73323(18) 0.49189(14) 0.0288(5) Uani d . 1.000
C C13A 0.3264(3) 0.63578(18) 0.55411(14) 0.0268(5) Uani d . 1.000
O O4B -0.1545(2) 0.39037(15) 0.94974(10) 0.0445(5) Uani d . 1.000
N N1B -0.1183(2) 0.50356(15) 0.70035(12) 0.0270(4) Uani d D 1.000
C C2B -0.1277(3) 0.59359(19) 0.79155(14) 0.0322(6) Uani d . 1.000
C C3B -0.2632(3) 0.5347(2) 0.90159(15) 0.0386(6) Uani d . 1.000
C C5B -0.1515(4) 0.3030(2) 0.86300(16) 0.0410(7) Uani d . 1.000
C C6B -0.0136(3) 0.35172(19) 0.75076(15) 0.0349(6) Uani d . 1.000
H H2A 0.77390 0.90240 0.44270 0.0420 Uiso c R 1.000
H H3A 0.95950 1.07660 0.32770 0.0500 Uiso c R 1.000
H H4A 0.82570 1.19120 0.13660 0.0540 Uiso c R 1.000
H H5A 0.50030 1.13090 0.06040 0.0520 Uiso c R 1.000
H H6A 0.30650 0.96140 0.17550 0.0440 Uiso c R 1.000
H H11A 0.51320 0.79650 0.54600 0.0350 Uiso c R 1.000
H H12A 0.64820 0.67470 0.47530 0.0350 Uiso c R 1.000
H H11B -0.032(3) 0.5424(18) 0.6353(13) 0.0320 Uiso d D 1.000
H H12B -0.280(2) 0.5164(19) 0.6782(13) 0.0320 Uiso d D 1.000
H H21B -0.20870 0.69300 0.75840 0.0390 Uiso c R 1.000
H H22B 0.03720 0.59430 0.81310 0.0390 Uiso c R 1.000
H H31B -0.26710 0.59360 0.96330 0.0460 Uiso c R 1.000
H H32B -0.43070 0.53980 0.88040 0.0460 Uiso c R 1.000
H H51B -0.31840 0.30590 0.84220 0.0490 Uiso c R 1.000
H H52B -0.07770 0.20290 0.89820 0.0490 Uiso c R 1.000
H H61B 0.15700 0.34140 0.76960 0.0420 Uiso c R 1.000
H H62B -0.02120 0.29200 0.69100 0.0420 Uiso c R 1.000

loop_
_atom_type_symbol
_atom_type_description
_atom_type_scat_dispersion_real
_atom_type_scat_dispersion_imag
_atom_type_scat_source
C C 0.0033 0.0016 'International Tables Vol C Tables 4.2.6.8 and 6.1.1.4'
H H 0.0000 0.0000 'International Tables Vol C Tables 4.2.6.8 and 6.1.1.4'
N N 0.0061 0.0033 'International Tables Vol C Tables 4.2.6.8 and 6.1.1.4'
O O 0.0106 0.0060 'International Tables Vol C Tables 4.2.6.8 and 6.1.1.4'

loop_
_geom_angle_atom_site_label_1
_geom_angle_atom_site_label_2
_geom_angle_atom_site_label_3
_geom_angle
_geom_angle_publ_flag
C1A O11A C12A 116.65(13) no
C3B O4B C5B 110.28(13) no
C2B N1B C6B 110.91(13) no
C6B N1B H11B 113.4(11) no
C2B N1B H12B 104.8(10) no
H11B N1B H12B 109.0(14) no
C2B N1B H11B 106.3(10) no
C6B N1B H12B 111.9(11) no
O11A C1A C6A 115.56(15) no
C2A C1A C6A 119.48(16) no
O11A C1A C2A 124.96(15) no
C1A C2A C3A 119.58(16) no
C2A C3A C4A 121.20(18) no
C3A C4A C5A 118.97(19) no
C4A C5A C6A 120.65(18) no
C1A C6A C5A 120.10(17) no
O11A C12A C13A 111.82(14) no
O13A C13A O14A 125.13(16) no
O13A C13A C12A 120.24(14) no
O14A C13A C12A 114.59(15) no
C3A C2A H2A 120.00 no
C1A C2A H2A 120.00 no
C4A C3A H3A 119.00 no
C2A C3A H3A 119.00 no
C5A C4A H4A 121.00 no
C3A C4A H4A 121.00 no
C4A C5A H5A 120.00 no
C6A C5A H5A 120.00 no
C5A C6A H6A 120.00 no
C1A C6A H6A 120.00 no
C13A C12A H11A 109.00 no
O11A C12A H11A 109.00 no
C13A C12A H12A 109.00 no
O11A C12A H12A 109.00 no
H11A C12A H12A 108.00 no
N1B C2B C3B 109.23(14) no
O4B C3B C2B 111.23(14) no
O4B C5B C6B 111.72(16) no
N1B C6B C5B 109.35(14) no
N1B C2B H21B 110.00 no
N1B C2B H22B 110.00 no
C3B C2B H21B 110.00 no
C3B C2B H22B 110.00 no
H21B C2B H22B 108.00 no
O4B C3B H31B 109.00 no
O4B C3B H32B 109.00 no
C2B C3B H31B 109.00 no
C2B C3B H32B 109.00 no
H31B C3B H32B 108.00 no
O4B C5B H51B 109.00 no
O4B C5B H52B 109.00 no
C6B C5B H51B 109.00 no
C6B C5B H52B 109.00 no
H51B C5B H52B 108.00 no
N1B C6B H61B 110.00 no
N1B C6B H62B 110.00 no
C5B C6B H61B 110.00 no
C5B C6B H62B 110.00 no
H61B C6B H62B 108.00 no

loop_
_geom_bond_atom_site_label_1
_geom_bond_atom_site_label_2
_geom_bond_distance
_geom_bond_publ_flag
O11A C1A 1.372(2) no
O11A C12A 1.426(2) no
O13A C13A 1.247(2) no
O14A C13A 1.256(2) no
O4B C5B 1.426(2) no
O4B C3B 1.424(2) no
N1B C6B 1.485(2) no
N1B C2B 1.481(2) no
N1B H12B 0.948(12) no
N1B H11B 0.923(16) no
C1A C6A 1.391(2) no
C1A C2A 1.381(2) no
C2A C3A 1.384(3) no
C3A C4A 1.378(3) no
C4A C5A 1.379(3) no
C5A C6A 1.378(3) no
C12A C13A 1.515(2) no
C2A H2A 0.9500 no
C3A H3A 0.9500 no
C4A H4A 0.9500 no
C5A H5A 0.9500 no
C6A H6A 0.9500 no
C12A H11A 0.9900 no
C12A H12A 0.9900 no
C2B C3B 1.504(2) no
C5B C6B 1.501(3) no
C2B H21B 0.9900 no
C2B H22B 0.9900 no
C3B H31B 0.9900 no
C3B H32B 0.9900 no
C5B H51B 0.9900 no
C5B H52B 0.9900 no
C6B H61B 0.9900 no
C6B H62B 0.9900 no

loop_
_geom_hbond_atom_site_label_D
_geom_hbond_atom_site_label_H
_geom_hbond_atom_site_label_A
_geom_hbond_site_symmetry_A
_geom_hbond_distance_DH
_geom_hbond_distance_HA
_geom_hbond_distance_DA
_geom_hbond_angle_DHA
_geom_hbond_publ_flag
N1B H11B O13A . 0.923(16) 1.825(16) 2.7366(18) 169.2(16) yes
N1B H11B O14A . 0.923(16) 2.568(18) 3.1655(17) 122.9(12) yes
N1B H12B O14A 1_455 0.948(12) 1.759(12) 2.7061(17) 176.2(12) yes
C4A H4A O4B 1_664 0.95 2.59 3.447(2) 151 yes
C6B H62B O13A 2_566 0.99 2.39 3.148(2) 133 yes

loop_
_geom_torsion_atom_site_label_1
_geom_torsion_atom_site_label_2
_geom_torsion_atom_site_label_3
_geom_torsion_atom_site_label_4
_geom_torsion
_geom_torsion_publ_flag
C12A O11A C1A C2A -8.1(2) no
C12A O11A C1A C6A 171.64(15) no
C1A O11A C12A C13A 176.53(14) no
C5B O4B C3B C2B -60.23(18) no
C3B O4B C5B C6B 59.8(2) no
C6B N1B C2B C3B -55.34(17) no
C2B N1B C6B C5B 54.74(18) no
C6A C1A C2A C3A 1.5(3) no
O11A C1A C6A C5A 179.61(16) no
C2A C1A C6A C5A -0.7(3) no
O11A C1A C2A C3A -178.84(17) no
C1A C2A C3A C4A -1.2(3) no
C2A C3A C4A C5A 0.1(3) no
C3A C4A C5A C6A 0.7(3) no
C4A C5A C6A C1A -0.4(3) no
O11A C12A C13A O14A 172.45(14) no
O11A C12A C13A O13A -9.8(2) no
N1B C2B C3B O4B 58.00(18) no
O4B C5B C6B N1B -56.8(2) no

_cod_database_fobs_code 2241252
